data_1528416
loop_
_publ_author_name
'Clastre, J.'

_publ_section_title
;
 Structure cristalline de la potasse monohydratee
;
_journal_name_full 'Cahiers de Physique'
_journal_page_first 24
_journal_page_last 25
_journal_volume 74
_journal_year 1956
_chemical_formula_sum 'H3 K O2'
_chemical_name_systematic 'K O H H2 O'
_space_group_IT_number 14
_symmetry_space_group_name_Hall '-P 2ybc'
_symmetry_space_group_name_H-M 'P 1 21/c 1'
_cell_angle_alpha 90
_cell_angle_beta 109.83
_cell_angle_gamma 90
_cell_formula_units_Z 4
_cell_length_a 5.8
_cell_length_b 5.83
_cell_length_c 7.88
_cell_volume 250.654
_citation_journal_id_ASTM CAPHAI
_cod_data_source_file Clastre_CAPHAI_1956_311.cif
_cod_data_source_block H3K1O2
_cod_original_cell_volume 250.6545
_cod_original_formula_sum 'H3 K1 O2'
_cod_database_code 1528416

loop_
_symmetry_equiv_pos_as_xyz
x,y,z
-x,y+1/2,-z+1/2
-x,-y,-z
x,-y-1/2,z-1/2

loop_
_atom_site_label
_atom_site_type_symbol
_atom_site_fract_x
_atom_site_fract_y
_atom_site_fract_z
_atom_site_occupancy
_atom_site_U_iso_or_equiv
O2 O-2 0.943 0.135 0.2357 1 0.0
O1 O-2 0.34 0.727 0.085 1 0.0
K1 K+1 0.298 0.25 0.0745 1 0.0
